data_7714606
loop_
_publ_author_name
'Chen, Qun'
'Jiao, Cheng-Yang'
'Xu, Hu'
'Li, Si-Man'
'Yang, Jian-Bo'
'Mei, Hua'
'Xu, Yan'

_publ_section_title
;
 Copper-containing POM-based hybrid P2Mo22V4Cu4 nanocluster as
 heterogeneous catalyst for the light-driven hydroxylation of benzene to
 phenol.
;
_journal_issue 3
_journal_name_full 'Dalton transactions (Cambridge, England : 2003)'
_journal_page_first 1190
_journal_page_last 1195
_journal_paper_doi 10.1039/d3dt02812g
_journal_volume 53
_journal_year 2024
_chemical_formula_sum 'C64 H58 Cu4 Mo22 N24 O83 P2 V4'
_chemical_formula_weight 5121.88
_space_group_crystal_system triclinic
_space_group_IT_number 2
_space_group_name_Hall '-P 1'
_space_group_name_H-M_alt 'P -1'
_atom_sites_solution_hydrogens geom
_audit_creation_method SHELXL-2018/3
_audit_update_record
;
2023-08-22 deposited with the CCDC.	2023-12-05 downloaded from the CCDC.
;
_cell_angle_alpha 73.689(4)
_cell_angle_beta 77.538(4)
_cell_angle_gamma 66.914(3)
_cell_formula_units_Z 1
_cell_length_a 12.746(4)
_cell_length_b 14.053(4)
_cell_length_c 19.212(6)
_cell_measurement_reflns_used 5117
_cell_measurement_temperature 296(2)
_cell_measurement_theta_max 26.72
_cell_measurement_theta_min 2.22
_cell_volume 3016.4(16)
_computing_cell_refinement 'SAINT (Bruker, 2005)'
_computing_data_collection 'APEX2 (Bruker, 2005)'
_computing_data_reduction SAINT
_computing_molecular_graphics SHELXTL
_computing_publication_material SHELXTL
_computing_structure_refinement 'SHELXL-2014/7 (Sheldrick, 2014)'
_computing_structure_solution 'SHELXL-2014/7 (Sheldrick, 2014)'
_diffrn_ambient_temperature 296(2)
_diffrn_measured_fraction_theta_full 0.986
_diffrn_measured_fraction_theta_max 0.986
_diffrn_measurement_device_type 'Bruker Apex2 CCD'
_diffrn_measurement_method '\w scans'
_diffrn_radiation_type MoK\a
_diffrn_radiation_wavelength 0.71073
_diffrn_reflns_av_R_equivalents 0.0549
_diffrn_reflns_av_unetI/netI 0.0697
_diffrn_reflns_Laue_measured_fraction_full 0.986
_diffrn_reflns_Laue_measured_fraction_max 0.986
_diffrn_reflns_limit_h_max 15
_diffrn_reflns_limit_h_min -15
_diffrn_reflns_limit_k_max 16
_diffrn_reflns_limit_k_min -16
_diffrn_reflns_limit_l_max 22
_diffrn_reflns_limit_l_min -22
_diffrn_reflns_number 20973
_diffrn_reflns_point_group_measured_fraction_full 0.986
_diffrn_reflns_point_group_measured_fraction_max 0.986
_diffrn_reflns_theta_full 25.024
_diffrn_reflns_theta_max 25.024
_diffrn_reflns_theta_min 1.614
_exptl_absorpt_coefficient_mu 3.324
_exptl_absorpt_correction_T_max 0.691
_exptl_absorpt_correction_T_min 0.672
_exptl_absorpt_correction_type multi-scan
_exptl_absorpt_process_details '(SADABS; Sheldrick, 2003)'
_exptl_crystal_colour Black
_exptl_crystal_density_diffrn 2.820
_exptl_crystal_description Block
_exptl_crystal_F_000 2436
_exptl_crystal_size_max 0.130
_exptl_crystal_size_mid 0.130
_exptl_crystal_size_min 0.120
_refine_diff_density_max 1.897
_refine_diff_density_min -1.107
_refine_diff_density_rms 0.193
_refine_ls_extinction_method none
_refine_ls_goodness_of_fit_ref 1.043
_refine_ls_hydrogen_treatment constr
_refine_ls_matrix_type full
_refine_ls_number_parameters 929
_refine_ls_number_reflns 10503
_refine_ls_number_restraints 52
_refine_ls_restrained_S_all 1.057
_refine_ls_R_factor_all 0.0774
_refine_ls_R_factor_gt 0.0487
_refine_ls_shift/su_max 0.002
_refine_ls_shift/su_mean 0.000
_refine_ls_structure_factor_coef Fsqd
_refine_ls_weighting_details 'w=1/[\s^2^(Fo^2^)+(0.0672P)^2^+2.8397P] where P=(Fo^2^+2Fc^2^)/3'
_refine_ls_weighting_scheme calc
_refine_ls_wR_factor_gt 0.1242
_refine_ls_wR_factor_ref 0.1369
_reflns_Friedel_coverage 0.000
_reflns_number_gt 7445
_reflns_number_total 10503
_reflns_threshold_expression 'I > 2\s(I)'
_cod_data_source_file d3dt02812g2.cif
_cod_data_source_block a01
_cod_depositor_comments 'Adding full bibliography for 7714606.cif.'
_cod_database_code 7714606
_shelx_shelxl_version_number 2018/3
_shelx_space_group_comment
;
The symmetry employed for this shelxl refinement is uniquely defined
by the following loop, which should always be used as a source of
symmetry information in preference to the above space-group names.
They are only intended as comments.
;
_shelx_estimated_absorpt_t_min 0.672
_shelx_estimated_absorpt_t_max 0.691

loop_
_space_group_symop_operation_xyz
'x, y, z'
'-x, -y, -z'

loop_
_atom_site_label
_atom_site_type_symbol
_atom_site_fract_x
_atom_site_fract_y
_atom_site_fract_z
_atom_site_U_iso_or_equiv
_atom_site_adp_type
_atom_site_occupancy
_atom_site_site_symmetry_order
_atom_site_calc_flag
_atom_site_refinement_flags_posn
_atom_site_refinement_flags_adp
_atom_site_refinement_flags_occupancy
_atom_site_disorder_assembly
_atom_site_disorder_group
Mo1 Mo -1.05202(6) 1.64019(6) 0.78786(4) 0.02813(19) Uani 1 1 d . . . . .
Mo2 Mo -0.60158(6) 1.66492(6) 0.60665(4) 0.02760(19) Uani 1 1 d . . . . .
Mo3 Mo -0.88125(7) 1.83236(6) 0.56685(4) 0.0284(2) Uani 1 1 d . . . . .
Mo4 Mo -0.88172(7) 2.01352(6) 0.68030(4) 0.0295(2) Uani 1 1 d . . . . .
Mo5 Mo -0.75001(6) 1.46135(6) 0.82931(4) 0.02843(19) Uani 1 1 d . . . . .
Mo6 Mo -1.05086(6) 1.80948(6) 0.89213(4) 0.0296(2) Uani 1 1 d . . . . .
Mo7 Mo -0.74865(7) 1.62785(6) 0.93643(4) 0.0311(2) Uani 1 1 d . . . . .
Mo8 Mo -1.11218(7) 1.90397(6) 0.71575(4) 0.0265(3) Uani 0.873(7) 1 d . . P . .
V6 V -1.11218(7) 1.90397(6) 0.71575(4) 0.0265(3) Uani 0.127(7) 1 d . . P . .
Mo9 Mo -0.81810(7) 1.56896(6) 0.63992(5) 0.0257(3) Uani 0.797(7) 1 d . . P . .
V4 V -0.81810(7) 1.56896(6) 0.63992(5) 0.0257(3) Uani 0.203(7) 1 d . . P . .
Mo10 Mo -0.81534(7) 1.91262(7) 0.85501(5) 0.0307(3) Uani 0.868(7) 1 d . . P . .
V5 V -0.81534(7) 1.91262(7) 0.85501(5) 0.0307(3) Uani 0.132(7) 1 d . . P . .
Mo11 Mo -0.60196(7) 1.85098(7) 0.71845(5) 0.0376(2) Uani 1 1 d . . . . .
Mo12 Mo -0.53909(7) 1.56946(7) 0.79697(5) 0.0220(2) Uani 0.5 1 d . . P . .
V3 V -0.53909(7) 1.56946(7) 0.79697(5) 0.0220(2) Uani 0.5 1 d . . P . .
Cu1 Cu -0.12672(9) 1.69548(9) 0.37045(6) 0.0369(3) Uani 1 1 d . . . . .
Cu2 Cu -0.46379(9) 1.30474(9) 0.85457(6) 0.0351(3) Uani 1 1 d . . . . .
P1 P -0.81970(16) 1.73583(15) 0.75289(10) 0.0151(4) Uani 1 1 d . . . . .
V1 V -0.6907(3) 1.9073(2) 0.57571(16) 0.0303(7) Uani 0.5 1 d . . P . .
V2 V -0.9523(3) 1.5681(3) 0.93612(19) 0.0455(9) Uani 0.5 1 d D . P . .
O1 O -0.4848(5) 1.8845(5) 0.6949(4) 0.0477(18) Uani 1 1 d . . . . .
O2 O -0.8800(5) 2.0269(4) 0.7747(3) 0.0286(13) Uani 1 1 d . . . . .
O3 O -1.0200(5) 1.9870(4) 0.7099(3) 0.0266(13) Uani 1 1 d . . . . .
O4 O -0.6650(4) 1.5714(4) 0.5969(3) 0.0259(13) Uani 1 1 d . . . . .
O5 O -1.0184(5) 1.8622(4) 0.6301(3) 0.0266(13) Uani 1 1 d . . . . .
O6 O -0.5918(5) 1.4432(4) 0.8211(3) 0.0263(13) Uani 1 1 d . . . . .
O7 O -0.8542(5) 1.9401(4) 0.6016(3) 0.0274(13) Uani 1 1 d . . . . .
O8 O -0.9206(5) 1.8973(5) 0.4836(3) 0.0346(15) Uani 1 1 d . . . . .
O9 O -0.5514(5) 1.5858(4) 0.6966(3) 0.0297(14) Uani 1 1 d . . . . .
O10 O -0.7528(5) 1.4859(4) 0.7304(3) 0.0285(13) Uani 1 1 d . . . . .
O11 O -0.7928(4) 1.7128(4) 0.6762(3) 0.0213(12) Uani 1 1 d . . . . .
O12 O -0.4800(5) 1.6387(5) 0.5483(3) 0.0346(15) Uani 1 1 d . . . . .
O13 O -0.7480(4) 1.6401(4) 0.8052(3) 0.0219(12) Uani 1 1 d . . . . .
O14 O -1.1457(5) 1.8994(4) 0.8221(3) 0.0290(14) Uani 1 1 d . . . . .
O15 O -0.9178(5) 1.5346(4) 0.8379(3) 0.0318(14) Uani 1 1 d . . . . .
O16 O -0.5963(5) 1.5742(4) 0.8981(3) 0.0296(14) Uani 1 1 d . . . . .
O17 O -0.9606(5) 1.6078(4) 0.7019(3) 0.0274(13) Uani 1 1 d . . . . .
O18 O -0.6680(5) 1.9046(5) 0.8042(3) 0.0314(14) Uani 1 1 d . . . . .
O19 O -0.9618(5) 1.8912(4) 0.8759(3) 0.0305(14) Uani 1 1 d . . . . .
O20 O -0.9278(5) 2.1412(4) 0.6378(3) 0.0355(15) Uani 1 1 d . . . . .
O21 O -0.8279(5) 1.9800(5) 0.9172(3) 0.0362(15) Uani 1 1 d . . . . .
O22 O -0.8299(5) 1.4791(5) 0.6040(3) 0.0370(15) Uani 1 1 d . . . . .
O23 O -0.7743(5) 1.5009(4) 0.9262(3) 0.0330(14) Uani 1 1 d . . . . .
O24 O -0.8754(5) 1.6960(4) 0.5681(3) 0.0271(13) Uani 1 1 d . . . . .
O25 O -1.2350(5) 1.9934(5) 0.6855(4) 0.0389(16) Uani 1 1 d . . . . .
O26 O -0.7917(4) 1.8324(4) 0.7513(3) 0.0226(12) Uani 1 1 d . . . . .
O27 O -0.5489(5) 1.7122(5) 0.7742(3) 0.0294(14) Uani 1 1 d . . . . .
O28 O -0.7544(5) 1.7686(4) 0.9076(3) 0.0302(14) Uani 1 1 d . . . . .
O29 O -0.5943(5) 1.7878(5) 0.6380(3) 0.0313(14) Uani 1 1 d . . . . .
O30 O -0.7131(5) 1.9769(5) 0.6620(3) 0.0373(15) Uani 1 1 d . . . . .
O31 O -0.4007(5) 1.5023(5) 0.8021(3) 0.0358(15) Uani 1 1 d . . . . .
O32 O -0.9482(4) 1.7585(4) 0.7780(3) 0.0227(12) Uani 1 1 d . . . . .
O33 O -1.0886(5) 1.6892(5) 0.8828(3) 0.0338(15) Uani 1 1 d . . . . .
O34 O -1.1381(5) 1.8378(5) 0.9688(3) 0.0388(16) Uani 1 1 d . . . . .
O35 O -1.1450(5) 1.7743(4) 0.7423(3) 0.0287(13) Uani 1 1 d . . . . .
O36 O -0.7388(5) 1.5984(5) 1.0261(3) 0.0402(16) Uani 1 1 d . . . . .
O37 O -0.7094(5) 1.7825(5) 0.5442(3) 0.0366(15) Uani 1 1 d . . . . .
O38 O -1.1413(5) 1.5739(5) 0.8041(4) 0.0426(17) Uani 1 1 d . . . . .
O39 O -0.7417(5) 1.3351(5) 0.8580(3) 0.0368(15) Uani 1 1 d . . . . .
O40 O -0.9184(5) 1.6900(4) 0.9339(3) 0.0293(14) Uani 1 1 d . . . . .
O41 O -1.000000 1.500000 1.000000 0.090(4) Uani 1 2 d DS U P . .
O42 O -0.6322(9) 1.9643(7) 0.5050(5) 0.091(3) Uani 0.5 1 d . . P A 1
O1W O -0.6322(9) 1.9643(7) 0.5050(5) 0.091(3) Uani 0.5 1 d . . P A 2
N8 N -0.1710(6) 1.7230(6) 0.4707(4) 0.0336(18) Uani 1 1 d . . . . .
N9 N -0.4629(8) 1.8527(7) 0.4177(6) 0.069(3) Uani 1 1 d . . . . .
H9B H -0.514259 1.885033 0.448671 0.082 Uiso 1 1 calc R U . . .
N10 N -0.0759(7) 1.7094(6) 0.2622(4) 0.0388(19) Uani 1 1 d . . . . .
N11 N 0.0388(6) 1.6003(5) 0.3763(4) 0.0300(17) Uani 1 1 d D . . . .
N12 N 0.2063(7) 1.5270(6) 0.3143(5) 0.050(2) Uani 1 1 d D . . . .
H12A H 0.257496 1.509759 0.278265 0.059 Uiso 1 1 calc R U . . .
C21 C 0.0374(9) 1.6500(7) 0.2456(5) 0.042(2) Uani 1 1 d . . . . .
C22 C 0.0932(8) 1.5936(7) 0.3091(5) 0.036(2) Uani 1 1 d . . . . .
C23 C 0.2233(7) 1.4926(8) 0.3876(5) 0.052(3) Uani 1 1 d D . . . .
H23A H 0.290727 1.448032 0.407697 0.062 Uiso 1 1 calc R U . . .
C24 C 0.1182(7) 1.5395(7) 0.4233(5) 0.041(2) Uani 1 1 d D . . . .
H24A H 0.102725 1.530802 0.473797 0.049 Uiso 1 1 calc R U . . .
C25 C -0.1074(9) 1.7083(8) 0.5216(6) 0.047(3) Uani 1 1 d . . . . .
H25A H -0.028718 1.672147 0.513645 0.057 Uiso 1 1 calc R U . . .
C26 C -0.1499(10) 1.7426(8) 0.5838(5) 0.050(3) Uani 1 1 d . . . . .
H26A H -0.102248 1.735398 0.616847 0.060 Uiso 1 1 calc R U . . .
C27 C -0.2655(11) 1.7883(11) 0.5962(8) 0.078(4) Uani 1 1 d . . . . .
H27A H -0.297662 1.808475 0.640483 0.093 Uiso 1 1 calc R U . . .
C28 C -0.3306(11) 1.8045(10) 0.5508(7) 0.060(3) Uani 1 1 d . . . . .
H28A H -0.409791 1.834598 0.561561 0.072 Uiso 1 1 calc R U . . .
C29 C -0.2852(7) 1.7783(7) 0.4868(5) 0.036(2) Uani 1 1 d . . . . .
C30 C -0.3485(8) 1.7993(8) 0.4258(6) 0.046(3) Uani 1 1 d . . . . .
C31 C -0.4818(9) 1.8456(9) 0.3498(6) 0.048(3) Uani 1 1 d . . . . .
H31A H -0.550650 1.874131 0.329625 0.058 Uiso 1 1 calc R U . . .
C32 C -0.3752(8) 1.7867(9) 0.3204(6) 0.051(3) Uani 1 1 d . . . . .
H32A H -0.359971 1.767486 0.275694 0.061 Uiso 1 1 calc R U . . .
N1 N -0.5327(7) 1.2918(6) 0.9586(4) 0.039(2) Uani 1 1 d . . . . .
N2 N -0.5090(7) 1.1596(6) 0.8748(4) 0.044(2) Uani 1 1 d D U . . .
N3 N -0.6220(8) 1.0705(9) 0.9531(6) 0.080(3) Uani 1 1 d D U . . .
H3B H -0.668037 1.052985 0.989818 0.095 Uiso 1 1 calc R U . . .
N4 N -0.3947(6) 1.3027(5) 0.7503(4) 0.0288(17) Uani 1 1 d . . . . .
N5 N -0.3021(6) 1.2268(6) 0.8723(4) 0.0318(18) Uani 1 1 d . . . . .
N6 N -0.1357(6) 1.1206(6) 0.8318(4) 0.0368(19) Uani 1 1 d . . . . .
H6A H -0.080501 1.087698 0.802764 0.044 Uiso 1 1 calc R U . . .
N7 N -0.2952(7) 1.7607(7) 0.3663(5) 0.046(2) Uani 1 1 d . . . . .
C1 C -0.5395(10) 1.3519(9) 1.0027(6) 0.057(3) Uani 1 1 d D . . . .
H1A H -0.509523 1.405894 0.984204 0.069 Uiso 1 1 calc R U . . .
C2 C -0.5862(13) 1.3396(12) 1.0712(7) 0.101(5) Uani 1 1 d D U . . .
H2A H -0.580568 1.378325 1.101458 0.121 Uiso 1 1 calc R U . . .
C3 C -0.6409(16) 1.2723(14) 1.0968(10) 0.127(7) Uani 1 1 d D U . . .
H3A H -0.677095 1.263835 1.144450 0.152 Uiso 1 1 calc R U . . .
C4 C -0.6421(10) 1.2174(13) 1.0517(6) 0.079(4) Uani 1 1 d D . . . .
H4A H -0.685966 1.174081 1.067152 0.095 Uiso 1 1 calc R U . . .
C5 C -0.5848(8) 1.2207(8) 0.9866(6) 0.047(3) Uani 1 1 d . . . . .
C6 C -0.5748(8) 1.1530(7) 0.9420(6) 0.038(2) Uani 1 1 d . . . . .
C7 C -0.5776(10) 1.0252(10) 0.8918(7) 0.075(3) Uani 1 1 d D U . . .
H7A H -0.591216 0.969401 0.883266 0.090 Uiso 1 1 calc R U . . .
C8 C -0.5090(11) 1.0799(9) 0.8462(7) 0.077(3) Uani 1 1 d D U . . .
H8A H -0.468157 1.064456 0.801964 0.093 Uiso 1 1 calc R U . . .
C9 C -0.3895(9) 1.3434(8) 0.6215(5) 0.049(3) Uani 1 1 d . . . . .
H9A H -0.427386 1.379118 0.580207 0.058 Uiso 1 1 calc R U . . .
C10 C -0.2766(10) 1.2820(8) 0.6145(5) 0.052(3) Uani 1 1 d . . . . .
H10A H -0.237516 1.275143 0.568327 0.062 Uiso 1 1 calc R U . . .
C11 C -0.2187(9) 1.2292(7) 0.6757(5) 0.042(3) Uani 1 1 d . . . . .
H11A H -0.141132 1.187529 0.671345 0.050 Uiso 1 1 calc R U . . .
C12 C -0.2810(7) 1.2411(6) 0.7433(5) 0.028(2) Uani 1 1 d . . . . .
C13 C -0.4475(8) 1.3526(7) 0.6897(5) 0.037(2) Uani 1 1 d . . . . .
H13A H -0.525121 1.394166 0.694183 0.044 Uiso 1 1 calc R U . . .
C14 C -0.2363(7) 1.1956(6) 0.8131(5) 0.029(2) Uani 1 1 d . . . . .
C15 C -0.1376(8) 1.1065(8) 0.9043(5) 0.044(3) Uani 1 1 d . . . . .
H15A H -0.078431 1.060308 0.931799 0.053 Uiso 1 1 calc R U . . .
C16 C -0.2393(8) 1.1704(7) 0.9299(5) 0.037(2) Uani 1 1 d . . . . .
H16A H -0.263287 1.175798 0.978401 0.044 Uiso 1 1 calc R U . . .
C17 C -0.1342(9) 1.7707(8) 0.2056(5) 0.043(3) Uani 1 1 d . . . . .
H17A H -0.209541 1.815533 0.214771 0.052 Uiso 1 1 calc R U . . .
C18 C -0.0878(10) 1.7696(9) 0.1366(6) 0.053(3) Uani 1 1 d . . . . .
H18A H -0.132742 1.810721 0.099102 0.064 Uiso 1 1 calc R U . . .
C19 C 0.0227(11) 1.7101(9) 0.1197(7) 0.065(4) Uani 1 1 d . . . . .
H19A H 0.054404 1.710454 0.071299 0.078 Uiso 1 1 calc R U . . .
C20 C 0.0855(11) 1.6507(8) 0.1745(5) 0.054(3) Uani 1 1 d . . . . .
H20A H 0.162173 1.609704 0.164251 0.065 Uiso 1 1 calc R U . . .

loop_
_atom_site_aniso_label
_atom_site_aniso_U_11
_atom_site_aniso_U_22
_atom_site_aniso_U_33
_atom_site_aniso_U_23
_atom_site_aniso_U_13
_atom_site_aniso_U_12
Mo1 0.0252(4) 0.0273(4) 0.0327(5) -0.0063(3) -0.0021(3) -0.0112(3)
Mo2 0.0227(4) 0.0319(4) 0.0261(4) -0.0098(3) 0.0002(3) -0.0067(3)
Mo3 0.0325(4) 0.0261(4) 0.0226(4) -0.0061(3) -0.0074(3) -0.0035(3)
Mo4 0.0328(4) 0.0214(4) 0.0332(5) -0.0022(3) -0.0079(3) -0.0091(3)
Mo5 0.0278(4) 0.0219(4) 0.0329(5) -0.0026(3) -0.0080(3) -0.0060(3)
Mo6 0.0256(4) 0.0381(5) 0.0235(4) -0.0110(3) 0.0012(3) -0.0089(3)
Mo7 0.0318(4) 0.0329(4) 0.0229(4) -0.0058(3) -0.0072(3) -0.0036(3)
Mo8 0.0230(5) 0.0238(5) 0.0293(5) -0.0053(3) -0.0067(3) -0.0032(3)
V6 0.0230(5) 0.0238(5) 0.0293(5) -0.0053(3) -0.0067(3) -0.0032(3)
Mo9 0.0273(5) 0.0244(5) 0.0278(5) -0.0093(4) -0.0058(4) -0.0081(4)
V4 0.0273(5) 0.0244(5) 0.0278(5) -0.0093(4) -0.0058(4) -0.0081(4)
Mo10 0.0332(5) 0.0299(5) 0.0324(6) -0.0121(4) -0.0086(4) -0.0087(4)
V5 0.0332(5) 0.0299(5) 0.0324(6) -0.0121(4) -0.0086(4) -0.0087(4)
Mo11 0.0253(4) 0.0353(5) 0.0576(6) -0.0180(4) 0.0003(4) -0.0137(4)
Mo12 0.0154(4) 0.0237(5) 0.0239(5) -0.0053(4) -0.0060(4) -0.0019(4)
V3 0.0154(4) 0.0237(5) 0.0239(5) -0.0053(4) -0.0060(4) -0.0019(4)
Cu1 0.0288(6) 0.0457(7) 0.0320(7) -0.0070(5) -0.0073(5) -0.0077(5)
Cu2 0.0289(6) 0.0400(7) 0.0245(6) -0.0075(5) -0.0033(5) 0.0007(5)
P1 0.0130(9) 0.0158(10) 0.0164(10) -0.0043(8) -0.0042(8) -0.0032(8)
V1 0.0286(16) 0.0291(16) 0.0289(17) -0.0073(13) 0.0020(13) -0.0079(13)
V2 0.0366(19) 0.042(2) 0.045(2) 0.0064(17) 0.0001(16) -0.0133(16)
O1 0.028(3) 0.045(4) 0.072(5) -0.017(4) 0.000(3) -0.016(3)
O2 0.034(3) 0.025(3) 0.029(3) -0.007(3) -0.005(3) -0.011(3)
O3 0.026(3) 0.019(3) 0.030(3) -0.007(3) -0.002(3) -0.003(2)
O4 0.024(3) 0.026(3) 0.026(3) -0.008(3) -0.005(2) -0.004(2)
O5 0.026(3) 0.032(3) 0.023(3) -0.011(3) -0.006(2) -0.007(3)
O6 0.024(3) 0.022(3) 0.028(3) -0.001(3) -0.009(2) -0.004(2)
O7 0.030(3) 0.022(3) 0.023(3) -0.005(2) -0.004(2) -0.002(3)
O8 0.042(4) 0.032(3) 0.027(3) -0.011(3) -0.007(3) -0.006(3)
O9 0.023(3) 0.032(3) 0.027(3) -0.003(3) -0.005(3) -0.004(3)
O10 0.031(3) 0.030(3) 0.025(3) -0.006(3) -0.004(3) -0.010(3)
O11 0.021(3) 0.021(3) 0.019(3) -0.006(2) -0.003(2) -0.002(2)
O12 0.023(3) 0.040(4) 0.033(4) -0.008(3) 0.000(3) -0.004(3)
O13 0.020(3) 0.022(3) 0.021(3) -0.002(2) -0.005(2) -0.006(2)
O14 0.024(3) 0.029(3) 0.028(3) -0.008(3) -0.002(2) -0.003(3)
O15 0.028(3) 0.033(3) 0.028(3) 0.003(3) -0.007(3) -0.009(3)
O16 0.025(3) 0.032(3) 0.028(3) -0.008(3) -0.007(3) -0.004(3)
O17 0.026(3) 0.027(3) 0.033(3) -0.012(3) -0.005(3) -0.009(3)
O18 0.033(3) 0.034(3) 0.032(3) -0.010(3) -0.009(3) -0.012(3)
O19 0.024(3) 0.031(3) 0.033(3) -0.007(3) -0.003(3) -0.006(3)
O20 0.040(4) 0.019(3) 0.042(4) 0.002(3) -0.006(3) -0.011(3)
O21 0.047(4) 0.035(4) 0.030(4) -0.009(3) -0.009(3) -0.013(3)
O22 0.045(4) 0.032(3) 0.035(4) -0.010(3) -0.009(3) -0.012(3)
O23 0.039(4) 0.029(3) 0.030(3) -0.005(3) -0.002(3) -0.013(3)
O24 0.026(3) 0.031(3) 0.022(3) -0.007(3) -0.009(2) -0.003(3)
O25 0.034(4) 0.033(4) 0.050(4) -0.009(3) -0.013(3) -0.007(3)
O26 0.022(3) 0.022(3) 0.021(3) -0.006(2) -0.003(2) -0.004(2)
O27 0.025(3) 0.040(4) 0.025(3) -0.008(3) -0.007(2) -0.011(3)
O28 0.028(3) 0.033(3) 0.033(3) -0.014(3) -0.009(3) -0.007(3)
O29 0.027(3) 0.035(3) 0.031(3) -0.007(3) -0.004(3) -0.010(3)
O30 0.028(3) 0.039(4) 0.041(4) -0.007(3) 0.003(3) -0.013(3)
O31 0.024(3) 0.036(4) 0.037(4) -0.004(3) -0.012(3) 0.000(3)
O32 0.019(3) 0.027(3) 0.018(3) -0.005(2) 0.000(2) -0.005(2)
O33 0.040(4) 0.037(4) 0.031(4) -0.009(3) 0.004(3) -0.023(3)
O34 0.038(4) 0.052(4) 0.028(4) -0.015(3) 0.005(3) -0.018(3)
O35 0.021(3) 0.032(3) 0.030(3) -0.006(3) -0.007(2) -0.004(3)
O36 0.044(4) 0.033(4) 0.030(4) -0.001(3) -0.012(3) 0.000(3)
O37 0.029(3) 0.045(4) 0.024(3) 0.001(3) -0.003(3) -0.007(3)
O38 0.035(4) 0.041(4) 0.052(4) -0.010(3) 0.004(3) -0.019(3)
O39 0.034(3) 0.029(3) 0.046(4) -0.002(3) -0.011(3) -0.011(3)
O40 0.028(3) 0.027(3) 0.026(3) -0.003(3) -0.007(3) -0.003(3)
O41 0.070(7) 0.089(7) 0.078(7) 0.026(6) -0.003(6) -0.027(6)
O42 0.110(8) 0.072(6) 0.083(7) -0.018(5) 0.023(6) -0.043(6)
O1W 0.110(8) 0.072(6) 0.083(7) -0.018(5) 0.023(6) -0.043(6)
N8 0.029(4) 0.041(5) 0.037(5) -0.010(4) -0.001(3) -0.019(4)
N9 0.059(6) 0.049(6) 0.092(8) 0.004(6) -0.017(6) -0.022(5)
N10 0.052(5) 0.038(5) 0.027(4) -0.008(4) -0.010(4) -0.015(4)
N11 0.031(4) 0.026(4) 0.027(4) 0.001(3) -0.006(3) -0.007(3)
N12 0.040(5) 0.042(5) 0.061(6) -0.018(5) 0.017(4) -0.016(4)
C21 0.053(6) 0.029(5) 0.039(6) -0.008(4) -0.006(5) -0.010(5)
C22 0.029(5) 0.027(5) 0.041(6) -0.007(4) -0.005(4) 0.002(4)
C23 0.031(6) 0.043(6) 0.079(9) 0.003(6) -0.037(6) -0.007(5)
C24 0.049(6) 0.047(6) 0.033(6) 0.004(5) -0.010(5) -0.030(5)
C25 0.033(5) 0.047(6) 0.063(7) -0.014(6) -0.006(5) -0.015(5)
C26 0.062(7) 0.060(7) 0.031(6) -0.010(5) -0.005(5) -0.026(6)
C27 0.055(8) 0.104(11) 0.072(10) -0.041(9) 0.014(7) -0.022(8)
C28 0.059(8) 0.069(8) 0.054(8) -0.028(7) 0.005(6) -0.022(7)
C29 0.028(5) 0.034(5) 0.046(6) -0.015(5) 0.010(4) -0.015(4)
C30 0.019(5) 0.041(6) 0.070(8) 0.004(5) -0.018(5) -0.004(4)
C31 0.050(7) 0.064(7) 0.040(6) -0.014(5) -0.022(5) -0.019(6)
C32 0.037(6) 0.067(7) 0.060(7) -0.024(6) -0.017(5) -0.017(5)
N1 0.038(5) 0.035(5) 0.039(5) -0.014(4) -0.013(4) 0.003(4)
N2 0.054(5) 0.046(5) 0.040(5) -0.008(4) -0.015(4) -0.023(4)
N3 0.049(5) 0.088(7) 0.093(7) -0.006(6) 0.003(5) -0.031(5)
N4 0.026(4) 0.029(4) 0.029(4) -0.009(3) -0.002(3) -0.006(3)
N5 0.031(4) 0.033(4) 0.028(4) -0.009(3) -0.007(3) -0.005(3)
N6 0.031(4) 0.038(5) 0.035(5) -0.010(4) -0.004(3) -0.004(4)
N7 0.034(5) 0.044(5) 0.053(6) 0.004(4) -0.010(4) -0.015(4)
C1 0.062(7) 0.046(7) 0.045(7) 0.001(6) -0.019(6) 0.000(6)
C2 0.102(9) 0.094(8) 0.081(8) -0.022(7) -0.009(7) -0.007(7)
C3 0.116(10) 0.132(10) 0.149(11) -0.034(8) -0.018(8) -0.057(8)
C4 0.045(7) 0.152(14) 0.042(7) -0.044(8) 0.016(6) -0.033(8)
C5 0.032(5) 0.047(6) 0.044(6) 0.010(5) -0.012(5) -0.003(5)
C6 0.035(5) 0.030(5) 0.049(6) -0.008(5) -0.014(5) -0.007(4)
C7 0.073(6) 0.083(6) 0.092(7) -0.030(6) -0.035(5) -0.030(5)
C8 0.078(6) 0.087(6) 0.060(5) -0.016(5) -0.026(5) -0.013(5)
C9 0.061(7) 0.042(6) 0.025(5) -0.003(5) -0.011(5) 0.000(5)
C10 0.065(7) 0.051(7) 0.022(5) -0.007(5) 0.002(5) -0.006(6)
C11 0.049(6) 0.034(5) 0.031(6) -0.011(4) 0.016(5) -0.011(5)
C12 0.022(4) 0.021(4) 0.035(5) -0.015(4) 0.000(4) 0.004(4)
C13 0.036(5) 0.040(6) 0.032(5) -0.010(4) -0.007(4) -0.009(4)
C14 0.034(5) 0.021(4) 0.030(5) -0.006(4) -0.001(4) -0.007(4)
C15 0.034(5) 0.042(6) 0.042(6) -0.013(5) -0.013(4) 0.008(5)
C16 0.037(5) 0.034(5) 0.032(5) -0.007(4) -0.019(4) 0.004(4)
C17 0.041(6) 0.041(6) 0.036(6) -0.001(5) -0.015(5) -0.002(5)
C18 0.061(7) 0.071(8) 0.038(7) -0.018(6) -0.009(5) -0.028(6)
C19 0.085(10) 0.047(7) 0.063(8) -0.021(6) 0.008(7) -0.026(7)
C20 0.088(9) 0.031(6) 0.031(6) -0.007(5) 0.001(6) -0.013(6)

loop_
_atom_type_symbol
_atom_type_description
_atom_type_scat_dispersion_real
_atom_type_scat_dispersion_imag
_atom_type_scat_source
C C 0.0033 0.0016 'International Tables Vol C Tables 4.2.6.8 and 6.1.1.4'
H H 0.0000 0.0000 'International Tables Vol C Tables 4.2.6.8 and 6.1.1.4'
N N 0.0061 0.0033 'International Tables Vol C Tables 4.2.6.8 and 6.1.1.4'
O O 0.0106 0.0060 'International Tables Vol C Tables 4.2.6.8 and 6.1.1.4'
P P 0.1023 0.0942 'International Tables Vol C Tables 4.2.6.8 and 6.1.1.4'
V V 0.3005 0.5294 'International Tables Vol C Tables 4.2.6.8 and 6.1.1.4'
Cu Cu 0.3201 1.2651 'International Tables Vol C Tables 4.2.6.8 and 6.1.1.4'
Mo Mo -1.6832 0.6857 'International Tables Vol C Tables 4.2.6.8 and 6.1.1.4'

loop_
_geom_angle_atom_site_label_1
_geom_angle_atom_site_label_2
_geom_angle_atom_site_label_3
_geom_angle
_geom_angle_site_symmetry_1
_geom_angle_site_symmetry_3
_geom_angle_publ_flag
O38 Mo1 O17 104.3(3) . . ?
O38 Mo1 O35 100.3(3) . . ?
O17 Mo1 O35 94.6(2) . . ?
O38 Mo1 O15 102.7(3) . . ?
O17 Mo1 O15 85.4(2) . . ?
O35 Mo1 O15 156.2(3) . . ?
O38 Mo1 O33 99.8(3) . . ?
O17 Mo1 O33 154.3(2) . . ?
O35 Mo1 O33 89.9(2) . . ?
O15 Mo1 O33 80.4(2) . . ?
O38 Mo1 O32 169.4(3) . . ?
O17 Mo1 O32 85.5(2) . . ?
O35 Mo1 O32 74.4(2) . . ?
O15 Mo1 O32 81.8(2) . . ?
O33 Mo1 O32 71.3(2) . . ?
O38 Mo1 V2 102.0(2) . . ?
O17 Mo1 V2 122.13(18) . . ?
O35 Mo1 V2 129.64(19) . . ?
O15 Mo1 V2 38.51(18) . . ?
O33 Mo1 V2 42.10(19) . . ?
O32 Mo1 V2 75.51(14) . . ?
O12 Mo2 O4 102.4(3) . . ?
O12 Mo2 O9 103.1(3) . . ?
O4 Mo2 O9 94.4(2) . . ?
O12 Mo2 O37 101.4(3) . . ?
O4 Mo2 O37 90.5(3) . . ?
O9 Mo2 O37 153.3(2) . . ?
O12 Mo2 O29 99.5(3) . . ?
O4 Mo2 O29 157.7(2) . . ?
O9 Mo2 O29 84.8(2) . . ?
O37 Mo2 O29 80.9(3) . . ?
O12 Mo2 O11 171.8(2) . . ?
O4 Mo2 O11 74.5(2) . . ?
O9 Mo2 O11 84.8(2) . . ?
O37 Mo2 O11 71.3(2) . . ?
O29 Mo2 O11 83.2(2) . . ?
O12 Mo2 V1 101.8(2) . . ?
O4 Mo2 V1 131.28(17) . . ?
O9 Mo2 V1 120.08(19) . . ?
O37 Mo2 V1 43.4(2) . . ?
O29 Mo2 V1 37.60(17) . . ?
O11 Mo2 V1 75.61(13) . . ?
O8 Mo3 O5 104.7(3) . . ?
O8 Mo3 O24 100.6(3) . . ?
O5 Mo3 O24 93.6(2) . . ?
O8 Mo3 O7 102.8(3) . . ?
O5 Mo3 O7 85.4(2) . . ?
O24 Mo3 O7 156.0(2) . . ?
O8 Mo3 O37 100.7(3) . . ?
O5 Mo3 O37 153.4(2) . . ?
O24 Mo3 O37 89.0(3) . . ?
O7 Mo3 O37 81.7(2) . . ?
O8 Mo3 O11 168.8(2) . . ?
O5 Mo3 O11 85.1(2) . . ?
O24 Mo3 O11 73.0(2) . . ?
O7 Mo3 O11 83.1(2) . . ?
O37 Mo3 O11 70.4(2) . . ?
O8 Mo3 V1 103.0(2) . . ?
O5 Mo3 V1 121.26(18) . . ?
O24 Mo3 V1 130.02(17) . . ?
O7 Mo3 V1 38.15(16) . . ?
O37 Mo3 V1 43.7(2) . . ?
O11 Mo3 V1 75.55(14) . . ?
O20 Mo4 O3 101.8(3) . . ?
O20 Mo4 O2 100.0(3) . . ?
O3 Mo4 O2 90.9(2) . . ?
O20 Mo4 O7 103.0(3) . . ?
O3 Mo4 O7 87.2(2) . . ?
O2 Mo4 O7 156.8(2) . . ?
O20 Mo4 O30 101.5(3) . . ?
O3 Mo4 O30 156.2(2) . . ?
O2 Mo4 O30 89.6(3) . . ?
O7 Mo4 O30 83.0(2) . . ?
O20 Mo4 O26 170.5(3) . . ?
O3 Mo4 O26 85.5(2) . . ?
O2 Mo4 O26 73.5(2) . . ?
O7 Mo4 O26 83.3(2) . . ?
O30 Mo4 O26 71.9(2) . . ?
O20 Mo4 V1 104.6(2) . . ?
O3 Mo4 V1 124.35(17) . . ?
O2 Mo4 V1 130.25(19) . . ?
O7 Mo4 V1 39.52(18) . . ?
O30 Mo4 V1 43.60(19) . . ?
O26 Mo4 V1 75.59(13) . . ?
O39 Mo5 O10 102.6(3) . . ?
O39 Mo5 O6 100.1(3) . . ?
O10 Mo5 O6 94.7(2) . . ?
O39 Mo5 O15 100.6(3) . . ?
O10 Mo5 O15 87.5(2) . . ?
O6 Mo5 O15 158.1(2) . . ?
O39 Mo5 O23 100.1(3) . . ?
O10 Mo5 O23 156.0(2) . . ?
O6 Mo5 O23 88.9(2) . . ?
O15 Mo5 O23 80.7(2) . . ?
O39 Mo5 O13 170.7(3) . . ?
O10 Mo5 O13 85.9(2) . . ?
O6 Mo5 O13 75.2(2) . . ?
O15 Mo5 O13 83.3(2) . . ?
O23 Mo5 O13 72.1(2) . . ?
O39 Mo5 V2 101.2(2) . . ?
O10 Mo5 V2 124.58(19) . . ?
O6 Mo5 V2 128.87(18) . . ?
O15 Mo5 V2 38.98(18) . . ?
O23 Mo5 V2 41.81(18) . . ?
O13 Mo5 V2 76.53(14) . . ?
O34 Mo6 O19 103.3(3) . . ?
O34 Mo6 O14 100.4(3) . . ?
O19 Mo6 O14 94.7(3) . . ?
O34 Mo6 O40 100.9(3) . . ?
O19 Mo6 O40 86.2(2) . . ?
O14 Mo6 O40 157.8(2) . . ?
O34 Mo6 O33 99.7(3) . . ?
O19 Mo6 O33 155.3(2) . . ?
O14 Mo6 O33 89.8(3) . . ?
O40 Mo6 O33 80.7(2) . . ?
O34 Mo6 O32 170.6(3) . . ?
O19 Mo6 O32 85.6(2) . . ?
O14 Mo6 O32 75.4(2) . . ?
O40 Mo6 O32 82.6(2) . . ?
O33 Mo6 O32 72.1(2) . . ?
O34 Mo6 V2 100.5(2) . . ?
O19 Mo6 V2 122.20(19) . . ?
O14 Mo6 V2 131.2(2) . . ?
O40 Mo6 V2 37.59(18) . . ?
O33 Mo6 V2 43.34(19) . . ?
O32 Mo6 V2 76.86(14) . . ?
O36 Mo7 O16 102.0(3) . . ?
O36 Mo7 O28 102.7(3) . . ?
O16 Mo7 O28 93.5(3) . . ?
O36 Mo7 O40 102.1(3) . . ?
O16 Mo7 O40 155.6(2) . . ?
O28 Mo7 O40 85.3(2) . . ?
O36 Mo7 O23 101.1(3) . . ?
O16 Mo7 O23 90.4(3) . . ?
O28 Mo7 O23 154.5(2) . . ?
O40 Mo7 O23 80.9(2) . . ?
O36 Mo7 O13 170.7(2) . . ?
O16 Mo7 O13 73.4(2) . . ?
O28 Mo7 O13 85.7(2) . . ?
O40 Mo7 O13 82.2(2) . . ?
O23 Mo7 O13 71.3(2) . . ?
O36 Mo7 V2 101.1(2) . . ?
O16 Mo7 V2 131.2(2) . . ?
O28 Mo7 V2 122.16(18) . . ?
O40 Mo7 V2 38.23(18) . . ?
O23 Mo7 V2 43.04(18) . . ?
O13 Mo7 V2 77.06(14) . . ?
O25 Mo8 O5 104.2(3) . . ?
O25 Mo8 O3 104.1(3) . . ?
O5 Mo8 O3 86.6(2) . . ?
O25 Mo8 O35 101.8(3) . . ?
O5 Mo8 O35 89.9(2) . . ?
O3 Mo8 O35 154.0(2) . . ?
O25 Mo8 O14 101.8(3) . . ?
O5 Mo8 O14 154.1(2) . . ?
O3 Mo8 O14 87.5(2) . . ?
O35 Mo8 O14 84.5(2) . . ?
O25 Mo8 O32 170.8(3) . . ?
O5 Mo8 O32 82.7(2) . . ?
O3 Mo8 O32 82.2(2) . . ?
O35 Mo8 O32 71.8(2) . . ?
O14 Mo8 O32 71.43(19) . . ?
O22 Mo9 O24 101.6(3) . . ?
O22 Mo9 O17 102.1(3) . . ?
O24 Mo9 O17 90.5(2) . . ?
O22 Mo9 O10 103.6(3) . . ?
O24 Mo9 O10 154.8(2) . . ?
O17 Mo9 O10 84.8(2) . . ?
O22 Mo9 O4 102.6(3) . . ?
O24 Mo9 O4 86.1(2) . . ?
O17 Mo9 O4 155.3(2) . . ?
O10 Mo9 O4 87.9(2) . . ?
O22 Mo9 O11 172.3(2) . . ?
O24 Mo9 O11 72.5(2) . . ?
O17 Mo9 O11 83.1(2) . . ?
O10 Mo9 O11 82.4(2) . . ?
O4 Mo9 O11 72.5(2) . . ?
O21 Mo10 O18 101.9(3) . . ?
O21 Mo10 O28 102.0(3) . . ?
O18 Mo10 O28 90.9(2) . . ?
O21 Mo10 O2 101.2(3) . . ?
O18 Mo10 O2 87.6(2) . . ?
O28 Mo10 O2 156.6(2) . . ?
O21 Mo10 O19 101.9(3) . . ?
O18 Mo10 O19 156.2(2) . . ?
O28 Mo10 O19 85.4(2) . . ?
O2 Mo10 O19 86.7(2) . . ?
O21 Mo10 O26 172.5(3) . . ?
O18 Mo10 O26 73.9(2) . . ?
O28 Mo10 O26 84.4(2) . . ?
O2 Mo10 O26 72.8(2) . . ?
O19 Mo10 O26 82.4(2) . . ?
O1 Mo11 O27 103.7(3) . . ?
O1 Mo11 O18 101.4(3) . . ?
O27 Mo11 O18 91.0(2) . . ?
O1 Mo11 O29 101.9(3) . . ?
O27 Mo11 O29 86.8(2) . . ?
O18 Mo11 O29 156.5(2) . . ?
O1 Mo11 O30 100.4(3) . . ?
O27 Mo11 O30 155.3(2) . . ?
O18 Mo11 O30 89.7(2) . . ?
O29 Mo11 O30 82.9(2) . . ?
O1 Mo11 O26 170.8(3) . . ?
O27 Mo11 O26 84.5(2) . . ?
O18 Mo11 O26 73.9(2) . . ?
O29 Mo11 O26 82.5(2) . . ?
O30 Mo11 O26 71.9(2) . . ?
O1 Mo11 V1 102.3(3) . . ?
O27 Mo11 V1 123.70(18) . . ?
O18 Mo11 V1 130.80(18) . . ?
O29 Mo11 V1 39.15(18) . . ?
O30 Mo11 V1 43.88(19) . . ?
O26 Mo11 V1 75.92(14) . . ?
O31 Mo12 O27 103.4(3) . . ?
O31 Mo12 O9 102.6(3) . . ?
O27 Mo12 O9 87.8(2) . . ?
O31 Mo12 O16 101.4(3) . . ?
O27 Mo12 O16 91.5(2) . . ?
O9 Mo12 O16 155.5(2) . . ?
O31 Mo12 O6 97.7(3) . . ?
O27 Mo12 O6 158.9(2) . . ?
O9 Mo12 O6 88.4(2) . . ?
O16 Mo12 O6 83.5(2) . . ?
O31 Mo12 O13 169.5(3) . . ?
O27 Mo12 O13 85.9(2) . . ?
O9 Mo12 O13 82.4(2) . . ?
O16 Mo12 O13 73.1(2) . . ?
O6 Mo12 O13 72.97(19) . . ?
N7 Cu1 N8 82.9(3) . . ?
N7 Cu1 N11 167.7(3) . . ?
N8 Cu1 N11 100.4(3) . . ?
N7 Cu1 N10 98.1(4) . . ?
N8 Cu1 N10 163.0(3) . . ?
N11 Cu1 N10 82.2(3) . . ?
N5 Cu2 N1 97.5(3) . . ?
N5 Cu2 N4 82.0(3) . . ?
N1 Cu2 N4 174.0(3) . . ?
N5 Cu2 O6 149.9(3) . . ?
N1 Cu2 O6 93.1(3) . . ?
N4 Cu2 O6 90.3(3) . . ?
N5 Cu2 N2 95.3(3) . . ?
N1 Cu2 N2 78.3(3) . . ?
N4 Cu2 N2 95.8(3) . . ?
O6 Cu2 N2 114.5(3) . . ?
O26 P1 O13 109.3(3) . . ?
O26 P1 O32 109.1(3) . . ?
O13 P1 O32 110.4(3) . . ?
O26 P1 O11 110.3(3) . . ?
O13 P1 O11 109.4(3) . . ?
O32 P1 O11 108.4(3) . . ?
O1W V1 O29 118.2(5) . . ?
O42 V1 O29 118.2(5) . . ?
O1W V1 O7 125.3(5) . . ?
O42 V1 O7 125.3(5) . . ?
O29 V1 O7 116.3(3) . . ?
O1W V1 O30 110.4(4) . . ?
O42 V1 O30 110.4(4) . . ?
O29 V1 O30 81.8(3) . . ?
O7 V1 O30 81.4(3) . . ?
O1W V1 O37 104.7(4) . . ?
O42 V1 O37 104.7(4) . . ?
O29 V1 O37 79.9(3) . . ?
O7 V1 O37 80.2(3) . . ?
O30 V1 O37 144.8(3) . . ?
O1W V1 Mo11 120.4(4) . . ?
O42 V1 Mo11 120.4(4) . . ?
O29 V1 Mo11 40.28(18) . . ?
O7 V1 Mo11 103.8(2) . . ?
O30 V1 Mo11 41.70(18) . . ?
O37 V1 Mo11 115.9(2) . . ?
O1W V1 Mo4 126.0(4) . . ?
O42 V1 Mo4 126.0(4) . . ?
O29 V1 Mo4 103.3(2) . . ?
O7 V1 Mo4 40.18(17) . . ?
O30 V1 Mo4 41.29(17) . . ?
O37 V1 Mo4 115.8(2) . . ?
Mo11 V1 Mo4 71.99(7) . . ?
O1W V1 Mo3 120.7(4) . . ?
O42 V1 Mo3 120.7(4) . . ?
O29 V1 Mo3 102.6(2) . . ?
O7 V1 Mo3 39.38(17) . . ?
O30 V1 Mo3 116.6(2) . . ?
O37 V1 Mo3 40.93(16) . . ?
Mo11 V1 Mo3 118.61(10) . . ?
Mo4 V1 Mo3 77.63(8) . . ?
O1W V1 Mo2 116.4(4) . . ?
O42 V1 Mo2 116.4(4) . . ?
O29 V1 Mo2 40.24(19) . . ?
O7 V1 Mo2 101.7(2) . . ?
O30 V1 Mo2 117.4(2) . . ?
O37 V1 Mo2 39.70(16) . . ?
Mo11 V1 Mo2 78.54(8) . . ?
Mo4 V1 Mo2 117.60(10) . . ?
Mo3 V1 Mo2 70.40(7) . . ?
O41 V2 O40 128.8(3) . . ?
O41 V2 O15 119.6(3) . . ?
O40 V2 O15 111.6(3) . . ?
O41 V2 O23 108.4(2) . . ?
O40 V2 O23 81.1(3) . . ?
O15 V2 O23 78.8(3) . . ?
O41 V2 O33 109.3(2) . . ?
O40 V2 O33 79.5(3) . . ?
O15 V2 O33 78.6(3) . . ?
O23 V2 O33 142.0(3) . . ?
O41 V2 V2 0.00(12) . 2_387 ?
O40 V2 V2 128.8(3) . 2_387 ?
O15 V2 V2 119.6(3) . 2_387 ?
O23 V2 V2 108.4(2) . 2_387 ?
O33 V2 V2 109.3(2) . 2_387 ?
O41 V2 Mo7 124.40(19) . . ?
O40 V2 Mo7 40.25(17) . . ?
O15 V2 Mo7 100.5(2) . . ?
O23 V2 Mo7 41.17(17) . . ?
O33 V2 Mo7 115.5(2) . . ?
V2 V2 Mo7 124.40(19) 2_387 . ?
O41 V2 Mo6 125.72(18) . . ?
O40 V2 Mo6 39.18(17) . . ?
O15 V2 Mo6 99.4(2) . . ?
O23 V2 Mo6 115.5(2) . . ?
O33 V2 Mo6 40.48(17) . . ?
V2 V2 Mo6 125.72(18) 2_387 . ?
Mo7 V2 Mo6 77.78(9) . . ?
O41 V2 Mo5 119.33(18) . . ?
O40 V2 Mo5 100.5(2) . . ?
O15 V2 Mo5 38.54(17) . . ?
O23 V2 Mo5 40.34(17) . . ?
O33 V2 Mo5 113.0(2) . . ?
V2 V2 Mo5 119.33(18) 2_387 . ?
Mo7 V2 Mo5 70.55(8) . . ?
Mo6 V2 Mo5 114.72(10) . . ?
O41 V2 Mo1 119.48(19) . . ?
O40 V2 Mo1 99.8(2) . . ?
O15 V2 Mo1 38.62(17) . . ?
O23 V2 Mo1 113.4(2) . . ?
O33 V2 Mo1 40.17(17) . . ?
V2 V2 Mo1 119.48(19) 2_387 . ?
Mo7 V2 Mo1 115.93(10) . . ?
Mo6 V2 Mo1 69.65(7) . . ?
Mo5 V2 Mo1 75.44(9) . . ?
Mo4 O2 Mo10 126.2(3) . . ?
Mo4 O3 Mo8 151.0(3) . . ?
Mo2 O4 Mo9 125.6(3) . . ?
Mo3 O5 Mo8 153.8(3) . . ?
Mo5 O6 Cu2 125.5(3) . . ?
Mo5 O6 Mo12 121.7(3) . . ?
Cu2 O6 Mo12 111.7(3) . . ?
V1 O7 Mo4 100.3(3) . . ?
V1 O7 Mo3 102.5(3) . . ?
Mo4 O7 Mo3 147.6(3) . . ?
Mo2 O9 Mo12 153.1(3) . . ?
Mo5 O10 Mo9 152.1(3) . . ?
P1 O11 Mo2 124.8(3) . . ?
P1 O11 Mo3 126.2(3) . . ?
Mo2 O11 Mo3 91.75(17) . . ?
P1 O11 Mo9 127.3(3) . . ?
Mo2 O11 Mo9 87.41(16) . . ?
Mo3 O11 Mo9 87.27(17) . . ?
P1 O13 Mo5 125.2(3) . . ?
P1 O13 Mo12 125.8(3) . . ?
Mo5 O13 Mo12 90.10(17) . . ?
P1 O13 Mo7 125.5(3) . . ?
Mo5 O13 Mo7 91.96(17) . . ?
Mo12 O13 Mo7 86.88(17) . . ?
Mo6 O14 Mo8 126.0(3) . . ?
Mo5 O15 V2 102.5(3) . . ?
Mo5 O15 Mo1 146.4(3) . . ?
V2 O15 Mo1 102.9(3) . . ?
Mo7 O16 Mo12 126.5(3) . . ?
Mo1 O17 Mo9 154.4(3) . . ?
Mo11 O18 Mo10 125.7(3) . . ?
Mo6 O19 Mo10 153.0(3) . . ?
Mo7 O23 Mo5 122.9(3) . . ?
Mo7 O23 V2 95.8(3) . . ?
Mo5 O23 V2 97.8(3) . . ?
Mo3 O24 Mo9 127.3(3) . . ?
P1 O26 Mo11 126.9(3) . . ?
P1 O26 Mo10 127.1(3) . . ?
Mo11 O26 Mo10 86.49(17) . . ?
P1 O26 Mo4 125.6(3) . . ?
Mo11 O26 Mo4 90.58(18) . . ?
Mo10 O26 Mo4 87.41(17) . . ?
Mo11 O27 Mo12 150.7(3) . . ?
Mo7 O28 Mo10 152.6(3) . . ?
V1 O29 Mo11 100.6(3) . . ?
V1 O29 Mo2 102.2(3) . . ?
Mo11 O29 Mo2 147.6(3) . . ?
Mo4 O30 Mo11 124.3(3) . . ?
Mo4 O30 V1 95.1(3) . . ?
Mo11 O30 V1 94.4(3) . . ?
P1 O32 Mo6 125.8(3) . . ?
P1 O32 Mo1 126.2(3) . . ?
Mo6 O32 Mo1 92.19(17) . . ?
P1 O32 Mo8 126.5(3) . . ?
Mo6 O32 Mo8 87.12(16) . . ?
Mo1 O32 Mo8 86.59(17) . . ?
Mo6 O33 Mo1 122.3(3) . . ?
Mo6 O33 V2 96.2(3) . . ?
Mo1 O33 V2 97.7(3) . . ?
Mo1 O35 Mo8 127.1(3) . . ?
Mo2 O37 Mo3 124.7(3) . . ?
Mo2 O37 V1 96.9(3) . . ?
Mo3 O37 V1 95.4(3) . . ?
V2 O40 Mo6 103.2(3) . . ?
V2 O40 Mo7 101.5(3) . . ?
Mo6 O40 Mo7 147.4(3) . . ?
V2 O41 V2 180.0 2_387 . ?
C25 N8 C29 113.9(8) . . ?
C25 N8 Cu1 131.0(7) . . ?
C29 N8 Cu1 114.6(6) . . ?
C30 N9 C31 108.4(10) . . ?
C17 N10 C21 116.5(8) . . ?
C17 N10 Cu1 129.7(7) . . ?
C21 N10 Cu1 113.6(6) . . ?
C22 N11 C24 106.3(7) . . ?
C22 N11 Cu1 109.8(5) . . ?
C24 N11 Cu1 143.8(6) . . ?
C22 N12 C23 108.6(7) . . ?
C20 C21 N10 121.0(9) . . ?
C20 C21 C22 126.9(10) . . ?
N10 C21 C22 112.1(8) . . ?
N11 C22 N12 108.9(8) . . ?
N11 C22 C21 122.1(8) . . ?
N12 C22 C21 128.9(9) . . ?
C24 C23 N12 104.0(7) . . ?
N11 C24 C23 112.1(8) . . ?
N8 C25 C26 123.7(10) . . ?
C25 C26 C27 116.9(11) . . ?
C28 C27 C26 122.7(13) . . ?
C27 C28 C29 119.1(12) . . ?
C28 C29 N8 123.2(10) . . ?
C28 C29 C30 125.9(10) . . ?
N8 C29 C30 110.8(8) . . ?
N7 C30 N9 108.7(10) . . ?
N7 C30 C29 120.6(8) . . ?
N9 C30 C29 130.6(11) . . ?
C32 C31 N9 104.4(9) . . ?
N7 C32 C31 110.2(10) . . ?
C1 N1 C5 115.3(9) . . ?
C1 N1 Cu2 126.4(8) . . ?
C5 N1 Cu2 118.1(7) . . ?
C8 N2 C6 106.1(9) . . ?
C8 N2 Cu2 146.8(8) . . ?
C6 N2 Cu2 106.6(6) . . ?
C7 N3 C6 106.1(9) . . ?
C13 N4 C12 118.9(7) . . ?
C13 N4 Cu2 127.7(6) . . ?
C12 N4 Cu2 113.4(6) . . ?
C14 N5 C16 106.5(7) . . ?
C14 N5 Cu2 111.8(6) . . ?
C16 N5 Cu2 139.0(6) . . ?
C14 N6 C15 107.3(7) . . ?
C30 N7 C32 108.2(8) . . ?
C30 N7 Cu1 110.4(6) . . ?
C32 N7 Cu1 141.1(8) . . ?
C2 C1 N1 123.7(13) . . ?
C3 C2 C1 119.7(17) . . ?
C2 C3 C4 116.9(18) . . ?
C5 C4 C3 123.3(16) . . ?
C4 C5 N1 120.3(12) . . ?
C4 C5 C6 123.3(12) . . ?
N1 C5 C6 116.4(9) . . ?
N2 C6 C5 119.3(9) . . ?
N2 C6 N3 109.2(8) . . ?
C5 C6 N3 131.5(10) . . ?
C8 C7 N3 106.8(10) . . ?
N2 C8 C7 111.7(11) . . ?
C10 C9 C13 119.6(9) . . ?
C9 C10 C11 120.8(9) . . ?
C12 C11 C10 117.4(9) . . ?
N4 C12 C11 121.8(8) . . ?
N4 C12 C14 112.1(7) . . ?
C11 C12 C14 126.1(8) . . ?
N4 C13 C9 121.5(9) . . ?
N5 C14 N6 109.8(8) . . ?
N5 C14 C12 119.0(7) . . ?
N6 C14 C12 131.1(8) . . ?
C16 C15 N6 108.2(8) . . ?
C15 C16 N5 108.2(8) . . ?
C18 C17 N10 122.2(10) . . ?
C17 C18 C19 121.6(11) . . ?
C20 C19 C18 118.2(12) . . ?
C19 C20 C21 120.3(11) . . ?

loop_
_geom_bond_atom_site_label_1
_geom_bond_atom_site_label_2
_geom_bond_distance
_geom_bond_site_symmetry_2
_geom_bond_publ_flag
Mo1 O38 1.666(6) . ?
Mo1 O17 1.863(6) . ?
Mo1 O35 1.869(5) . ?
Mo1 O15 1.993(5) . ?
Mo1 O33 2.026(6) . ?
Mo1 O32 2.448(6) . ?
Mo1 V2 3.113(4) . ?
Mo2 O12 1.682(6) . ?
Mo2 O4 1.858(6) . ?
Mo2 O9 1.863(6) . ?
Mo2 O37 1.969(6) . ?
Mo2 O29 2.022(6) . ?
Mo2 O11 2.447(5) . ?
Mo2 V1 3.060(3) . ?
Mo3 O8 1.675(6) . ?
Mo3 O5 1.872(5) . ?
Mo3 O24 1.882(6) . ?
Mo3 O7 1.984(6) . ?
Mo3 O37 2.009(6) . ?
Mo3 O11 2.461(5) . ?
Mo3 V1 3.053(3) . ?
Mo4 O20 1.670(5) . ?
Mo4 O3 1.880(6) . ?
Mo4 O2 1.880(6) . ?
Mo4 O7 1.958(5) . ?
Mo4 O30 1.979(6) . ?
Mo4 O26 2.468(5) . ?
Mo4 V1 2.986(3) . ?
Mo5 O39 1.670(6) . ?
Mo5 O10 1.839(6) . ?
Mo5 O6 1.908(5) . ?
Mo5 O15 1.969(6) . ?
Mo5 O23 2.016(6) . ?
Mo5 O13 2.432(5) . ?
Mo5 V2 3.086(4) . ?
Mo6 O34 1.686(6) . ?
Mo6 O19 1.836(6) . ?
Mo6 O14 1.849(6) . ?
Mo6 O40 1.980(5) . ?
Mo6 O33 1.992(6) . ?
Mo6 O32 2.438(5) . ?
Mo6 V2 3.051(4) . ?
Mo7 O36 1.676(6) . ?
Mo7 O16 1.852(6) . ?
Mo7 O28 1.875(6) . ?
Mo7 O40 1.996(6) . ?
Mo7 O23 2.003(6) . ?
Mo7 O13 2.477(5) . ?
Mo7 V2 3.027(4) . ?
Mo8 O25 1.676(6) . ?
Mo8 O5 1.903(5) . ?
Mo8 O3 1.923(6) . ?
Mo8 O35 1.933(6) . ?
Mo8 O14 1.982(6) . ?
Mo8 O32 2.517(5) . ?
Mo9 O22 1.667(6) . ?
Mo9 O24 1.911(5) . ?
Mo9 O17 1.915(5) . ?
Mo9 O10 1.950(6) . ?
Mo9 O4 1.958(5) . ?
Mo9 O11 2.464(5) . ?
Mo10 O21 1.667(6) . ?
Mo10 O18 1.897(6) . ?
Mo10 O28 1.918(6) . ?
Mo10 O2 1.939(6) . ?
Mo10 O19 1.946(6) . ?
Mo10 O26 2.463(5) . ?
Mo11 O1 1.672(6) . ?
Mo11 O27 1.874(6) . ?
Mo11 O18 1.895(6) . ?
Mo11 O29 1.956(6) . ?
Mo11 O30 1.984(6) . ?
Mo11 O26 2.461(5) . ?
Mo11 V1 2.974(3) . ?
Mo12 O31 1.653(6) . ?
Mo12 O27 1.888(6) . ?
Mo12 O9 1.910(6) . ?
Mo12 O16 1.932(6) . ?
Mo12 O6 2.038(6) . ?
Mo12 O13 2.437(5) . ?
Cu1 N7 1.987(8) . ?
Cu1 N8 1.989(7) . ?
Cu1 N11 2.014(7) . ?
Cu1 N10 2.018(8) . ?
Cu2 N5 1.971(7) . ?
Cu2 N1 1.991(8) . ?
Cu2 N4 2.009(7) . ?
Cu2 O6 2.030(5) . ?
Cu2 N2 2.241(8) . ?
P1 O26 1.524(6) . ?
P1 O13 1.526(5) . ?
P1 O32 1.534(5) . ?
P1 O11 1.536(5) . ?
V1 O1W 1.570(9) . ?
V1 O42 1.570(9) . ?
V1 O29 1.910(6) . ?
V1 O7 1.931(6) . ?
V1 O30 2.067(7) . ?
V1 O37 2.117(7) . ?
V2 O41 1.505(3) . ?
V2 O40 1.912(7) . ?
V2 O15 1.988(7) . ?
V2 O23 2.076(7) . ?
V2 O33 2.106(7) . ?
V2 V2 3.010(6) 2_387 ?
N8 C25 1.323(12) . ?
N8 C29 1.368(11) . ?
N9 C30 1.374(12) . ?
N9 C31 1.413(14) . ?
N10 C17 1.342(11) . ?
N10 C21 1.375(12) . ?
N11 C22 1.338(11) . ?
N11 C24 1.361(8) . ?
N12 C22 1.384(11) . ?
N12 C23 1.389(8) . ?
C21 C20 1.370(13) . ?
C21 C22 1.418(13) . ?
C23 C24 1.365(8) . ?
C25 C26 1.339(13) . ?
C26 C27 1.354(15) . ?
C27 C28 1.247(16) . ?
C28 C29 1.328(13) . ?
C29 C30 1.462(14) . ?
C30 N7 1.336(13) . ?
C31 C32 1.379(14) . ?
C32 N7 1.366(12) . ?
N1 C1 1.323(13) . ?
N1 C5 1.340(13) . ?
N2 C8 1.379(9) . ?
N2 C6 1.381(12) . ?
N3 C7 1.400(9) . ?
N3 C6 1.451(13) . ?
N4 C13 1.346(11) . ?
N4 C12 1.366(10) . ?
N5 C14 1.328(10) . ?
N5 C16 1.374(10) . ?
N6 C14 1.345(11) . ?
N6 C15 1.348(12) . ?
C1 C2 1.316(9) . ?
C2 C3 1.316(9) . ?
C3 C4 1.316(9) . ?
C4 C5 1.304(14) . ?
C5 C6 1.405(14) . ?
C7 C8 1.393(9) . ?
C9 C10 1.357(14) . ?
C9 C13 1.373(13) . ?
C10 C11 1.389(14) . ?
C11 C12 1.386(12) . ?
C12 C14 1.447(12) . ?
C15 C16 1.337(12) . ?
C17 C18 1.331(13) . ?
C18 C19 1.349(15) . ?
C19 C20 1.339(16) . ?
